data_4127177
loop_
_publ_author_name
'Dong, Zhaowen'
'Bedbur, Katja'
'Schmidtmann, Marc'
'M\"uller, Thomas'

_publ_section_title
;
 Hafnocene-based Bicyclo[2.1.1]hexene Germylenes - Formation, Reactivity
 and Structural Flexibility.
;
_journal_name_full 'Journal of the American Chemical Society'
_journal_paper_doi 10.1021/jacs.7b13536
_journal_year 2018
_chemical_formula_structural GeC4(CH3)2(Si(CH3)2(C4H9))2Hf(C5H5)2
_chemical_formula_sum 'C28 H46 Ge Hf Si2'
_chemical_formula_weight 689.91
_space_group_crystal_system monoclinic
_space_group_IT_number 14
_space_group_name_Hall '-P 2yn'
_space_group_name_H-M_alt 'P 1 21/n 1'
_symmetry_space_group_name_Hall '-P 2yn'
_symmetry_space_group_name_H-M 'P 1 21/n 1'
_atom_sites_solution_hydrogens difmap
_atom_sites_solution_primary direct
_atom_sites_solution_secondary difmap
_audit_creation_method SHELXL-2014/7
_cell_angle_alpha 90
_cell_angle_beta 95.5255(14)
_cell_angle_gamma 90
_cell_formula_units_Z 4
_cell_length_a 8.1141(3)
_cell_length_b 22.8961(7)
_cell_length_c 16.1407(5)
_cell_measurement_reflns_used 9413
_cell_measurement_temperature 100(2)
_cell_measurement_theta_max 36.33
_cell_measurement_theta_min 2.18
_cell_volume 2984.71(17)
_computing_cell_refinement 'Bruker SAINT V8.37A'
_computing_data_collection 'Bruker APEX2'
_computing_data_reduction 'Bruker SAINT V8.37A'
_computing_structure_refinement 'SHELXL-2014/7 (Sheldrick, 2014)'
_computing_structure_solution 'SHELXS-2013/1 (Sheldrick, 2013)'
_diffrn_ambient_temperature 100(2)
_diffrn_measured_fraction_theta_full 1.000
_diffrn_measured_fraction_theta_max 1.000
_diffrn_measurement_device_type 'Bruker APEX-II CCD'
_diffrn_measurement_method '\f and \w scans'
_diffrn_radiation_type MoK\a
_diffrn_radiation_wavelength 0.71073
_diffrn_reflns_av_R_equivalents 0.0278
_diffrn_reflns_av_unetI/netI 0.0150
_diffrn_reflns_Laue_measured_fraction_full 1.000
_diffrn_reflns_Laue_measured_fraction_max 1.000
_diffrn_reflns_limit_h_max 13
_diffrn_reflns_limit_h_min -13
_diffrn_reflns_limit_k_max 38
_diffrn_reflns_limit_k_min -38
_diffrn_reflns_limit_l_max 26
_diffrn_reflns_limit_l_min -26
_diffrn_reflns_number 154964
_diffrn_reflns_point_group_measured_fraction_full 1.000
_diffrn_reflns_point_group_measured_fraction_max 1.000
_diffrn_reflns_theta_full 25.242
_diffrn_reflns_theta_max 36.318
_diffrn_reflns_theta_min 1.548
_diffrn_source 'sealed tube'
_exptl_absorpt_coefficient_mu 4.577
_exptl_absorpt_correction_T_max 0.6139
_exptl_absorpt_correction_T_min 0.3429
_exptl_absorpt_correction_type numerical
_exptl_absorpt_process_details 'SADABS-2016/2 (Sheldrick)'
_exptl_crystal_colour yellow
_exptl_crystal_density_diffrn 1.535
_exptl_crystal_description block
_exptl_crystal_F_000 1384
_exptl_crystal_size_max 0.300
_exptl_crystal_size_mid 0.220
_exptl_crystal_size_min 0.120
_refine_diff_density_max 3.631
_refine_diff_density_min -3.517
_refine_diff_density_rms 0.135
_refine_ls_extinction_method none
_refine_ls_goodness_of_fit_ref 1.164
_refine_ls_hydrogen_treatment constr
_refine_ls_matrix_type full
_refine_ls_number_parameters 368
_refine_ls_number_reflns 14488
_refine_ls_number_restraints 0
_refine_ls_restrained_S_all 1.164
_refine_ls_R_factor_all 0.0378
_refine_ls_R_factor_gt 0.0317
_refine_ls_shift/su_max 0.001
_refine_ls_shift/su_mean 0.000
_refine_ls_structure_factor_coef Fsqd
_refine_ls_weighting_details 'w=1/[\s^2^(Fo^2^)+(0.0200P)^2^+8.0000P] where P=(Fo^2^+2Fc^2^)/3'
_refine_ls_weighting_scheme calc
_refine_ls_wR_factor_gt 0.0700
_refine_ls_wR_factor_ref 0.0724
_reflns_Friedel_coverage 0.000
_reflns_number_gt 12949
_reflns_number_total 14488
_reflns_threshold_expression 'I > 2\s(I)'
_cod_data_source_file ja7b13536_si_007.cif
_cod_data_source_block dzwka1
_cod_database_code 4127177
_shelx_shelxl_version_number 2014/7
_shelx_space_group_comment
;
The symmetry employed for this shelxl refinement is uniquely defined
by the following loop, which should always be used as a source of
symmetry information in preference to the above space-group names.
They are only intended as comments.
;
_shelx_estimated_absorpt_t_min 0.341
_shelx_estimated_absorpt_t_max 0.610
_exptl_absorpt_special_details
;
 numerical absorption correction followed by correction based on
 symmetry-related measurements (multi-scan)
;

loop_
_space_group_symop_operation_xyz
'x, y, z'
'-x+1/2, y+1/2, -z+1/2'
'-x, -y, -z'
'x-1/2, -y-1/2, z-1/2'

loop_
_atom_site_label
_atom_site_type_symbol
_atom_site_fract_x
_atom_site_fract_y
_atom_site_fract_z
_atom_site_U_iso_or_equiv
_atom_site_adp_type
_atom_site_occupancy
_atom_site_site_symmetry_order
_atom_site_calc_flag
_atom_site_refinement_flags_posn
_atom_site_refinement_flags_adp
_atom_site_refinement_flags_occupancy
_atom_site_disorder_assembly
_atom_site_disorder_group
Hf1 Hf 0.22588(2) 0.23102(2) 0.01879(2) 0.01447(2) Uani 1 1 d . . . . .
Ge1 Ge 0.48912(3) 0.23937(2) 0.16251(2) 0.02106(5) Uani 1 1 d . . . . .
Si1 Si 0.40945(10) 0.10226(4) 0.15283(5) 0.01991(16) Uani 0.8593(19) 1 d . . P A 1
Si2 Si 0.39920(9) 0.37369(4) 0.11986(5) 0.01855(16) Uani 0.8593(19) 1 d . . P A 1
Si1B Si 0.3074(7) 0.0893(2) 0.1229(3) 0.0220(10) Uiso 0.1407(19) 1 d . . P A 2
Si2B Si 0.2994(6) 0.3845(2) 0.0880(3) 0.0218(10) Uiso 0.1407(19) 1 d . . P A 2
C1 C 0.3168(3) 0.17518(11) 0.12535(14) 0.0189(4) Uani 1 1 d . . . . .
C2 C 0.2296(3) 0.20902(11) 0.18591(13) 0.0183(4) Uani 1 1 d . . . . .
C3 C 0.2284(3) 0.27153(11) 0.17910(13) 0.0181(4) Uani 1 1 d . . . . .
C4 C 0.3133(3) 0.29826(11) 0.11100(13) 0.0187(4) Uani 1 1 d . . . . .
C5 C 0.1400(3) 0.18152(13) 0.25398(15) 0.0247(5) Uani 1 1 d . . . . .
H5A H 0.1467 0.1389 0.2500 0.037 Uiso 1 1 calc R U . . .
H5B H 0.0236 0.1936 0.2477 0.037 Uiso 1 1 calc R U . . .
H5C H 0.1916 0.1942 0.3084 0.037 Uiso 1 1 calc R U . . .
C6 C 0.1391(3) 0.30625(12) 0.24118(15) 0.0237(4) Uani 1 1 d . . . . .
H6A H 0.1930 0.2998 0.2974 0.036 Uiso 1 1 calc R U . . .
H6B H 0.0234 0.2935 0.2387 0.036 Uiso 1 1 calc R U . . .
H6C H 0.1431 0.3479 0.2276 0.036 Uiso 1 1 calc R U . . .
C7 C 0.4603(6) 0.0931(2) 0.2690(2) 0.0337(8) Uani 0.8593(19) 1 d . . P A 1
H7A H 0.5053 0.1298 0.2929 0.051 Uiso 0.8593(19) 1 calc R U P A 1
H7B H 0.5426 0.0620 0.2795 0.051 Uiso 0.8593(19) 1 calc R U P A 1
H7C H 0.3595 0.0828 0.2946 0.051 Uiso 0.8593(19) 1 calc R U P A 1
C8 C 0.6165(4) 0.09453(17) 0.1102(3) 0.0326(7) Uani 0.8593(19) 1 d . . P A 1
H8A H 0.6008 0.0942 0.0492 0.049 Uiso 0.8593(19) 1 calc R U P A 1
H8B H 0.6688 0.0579 0.1301 0.049 Uiso 0.8593(19) 1 calc R U P A 1
H8C H 0.6876 0.1275 0.1291 0.049 Uiso 0.8593(19) 1 calc R U P A 1
C9 C 0.2737(4) 0.03851(14) 0.1122(2) 0.0250(5) Uani 0.8593(19) 1 d . . P A 1
C10 C 0.1043(5) 0.03964(19) 0.1464(3) 0.0325(8) Uani 0.8593(19) 1 d . . P A 1
H10A H 0.1193 0.0392 0.2074 0.049 Uiso 0.8593(19) 1 calc R U P A 1
H10B H 0.0404 0.0053 0.1265 0.049 Uiso 0.8593(19) 1 calc R U P A 1
H10C H 0.0448 0.0751 0.1273 0.049 Uiso 0.8593(19) 1 calc R U P A 1
C11 C 0.2464(6) 0.03976(18) 0.0171(2) 0.0355(8) Uani 0.8593(19) 1 d . . P A 1
H11A H 0.1888 0.0759 -0.0009 0.053 Uiso 0.8593(19) 1 calc R U P A 1
H11B H 0.1793 0.0061 -0.0026 0.053 Uiso 0.8593(19) 1 calc R U P A 1
H11C H 0.3537 0.0382 -0.0060 0.053 Uiso 0.8593(19) 1 calc R U P A 1
C12 C 0.3598(5) -0.01935(15) 0.1388(3) 0.0346(7) Uani 0.8593(19) 1 d . . P A 1
H12A H 0.4697 -0.0205 0.1185 0.052 Uiso 0.8593(19) 1 calc R U P A 1
H12B H 0.2933 -0.0521 0.1152 0.052 Uiso 0.8593(19) 1 calc R U P A 1
H12C H 0.3711 -0.0222 0.1997 0.052 Uiso 0.8593(19) 1 calc R U P A 1
C13 C 0.4526(7) 0.3962(2) 0.2322(3) 0.0340(9) Uani 0.8593(19) 1 d . . P A 1
H13A H 0.3527 0.4105 0.2553 0.051 Uiso 0.8593(19) 1 calc R U P A 1
H13B H 0.5361 0.4272 0.2349 0.051 Uiso 0.8593(19) 1 calc R U P A 1
H13C H 0.4965 0.3624 0.2645 0.051 Uiso 0.8593(19) 1 calc R U P A 1
C14 C 0.6045(4) 0.37898(17) 0.0746(3) 0.0349(8) Uani 0.8593(19) 1 d . . P A 1
H14A H 0.6789 0.3485 0.0988 0.052 Uiso 0.8593(19) 1 calc R U P A 1
H14B H 0.6537 0.4174 0.0874 0.052 Uiso 0.8593(19) 1 calc R U P A 1
H14C H 0.5874 0.3738 0.0141 0.052 Uiso 0.8593(19) 1 calc R U P A 1
C15 C 0.2531(4) 0.43030(13) 0.06583(19) 0.0232(5) Uani 0.8593(19) 1 d . . P A 1
C16 C 0.0813(7) 0.4270(3) 0.0961(4) 0.0335(10) Uani 0.8593(19) 1 d . . P A 1
H16A H 0.0367 0.3875 0.0868 0.050 Uiso 0.8593(19) 1 calc R U P A 1
H16B H 0.0081 0.4552 0.0653 0.050 Uiso 0.8593(19) 1 calc R U P A 1
H16C H 0.0886 0.4361 0.1556 0.050 Uiso 0.8593(19) 1 calc R U P A 1
C17 C 0.2364(5) 0.42052(17) -0.0286(2) 0.0332(7) Uani 0.8593(19) 1 d . . P A 1
H17A H 0.3458 0.4231 -0.0493 0.050 Uiso 0.8593(19) 1 calc R U P A 1
H17B H 0.1634 0.4504 -0.0557 0.050 Uiso 0.8593(19) 1 calc R U P A 1
H17C H 0.1893 0.3817 -0.0412 0.050 Uiso 0.8593(19) 1 calc R U P A 1
C18 C 0.3229(5) 0.49186(14) 0.0845(2) 0.0316(7) Uani 0.8593(19) 1 d . . P A 1
H18A H 0.3288 0.4992 0.1445 0.047 Uiso 0.8593(19) 1 calc R U P A 1
H18B H 0.2504 0.5209 0.0550 0.047 Uiso 0.8593(19) 1 calc R U P A 1
H18C H 0.4341 0.4947 0.0659 0.047 Uiso 0.8593(19) 1 calc R U P A 1
C7B C 0.115(3) 0.0542(12) 0.1654(16) 0.028(5) Uiso 0.1407(19) 1 d . . P A 2
H7BA H 0.1358 0.0494 0.2259 0.041 Uiso 0.1407(19) 1 calc R U P A 2
H7BB H 0.0939 0.0159 0.1394 0.041 Uiso 0.1407(19) 1 calc R U P A 2
H7BC H 0.0188 0.0795 0.1526 0.041 Uiso 0.1407(19) 1 calc R U P A 2
C8B C 0.293(4) 0.0555(13) 0.0131(18) 0.035(6) Uiso 0.1407(19) 1 d . . P A 2
H8BA H 0.2175 0.0788 -0.0247 0.053 Uiso 0.1407(19) 1 calc R U P A 2
H8BB H 0.2515 0.0154 0.0153 0.053 Uiso 0.1407(19) 1 calc R U P A 2
H8BC H 0.4032 0.0552 -0.0071 0.053 Uiso 0.1407(19) 1 calc R U P A 2
C9B C 0.503(3) 0.0599(10) 0.1838(14) 0.031(4) Uiso 0.1407(19) 1 d . . P A 2
C10B C 0.513(3) 0.0821(12) 0.2757(17) 0.030(5) Uiso 0.1407(19) 1 d . . P A 2
H10D H 0.4932 0.1243 0.2761 0.045 Uiso 0.1407(19) 1 calc R U P A 2
H10E H 0.6234 0.0737 0.3033 0.045 Uiso 0.1407(19) 1 calc R U P A 2
H10F H 0.4293 0.0622 0.3052 0.045 Uiso 0.1407(19) 1 calc R U P A 2
C11B C 0.656(3) 0.0808(11) 0.1440(16) 0.034(4) Uiso 0.1407(19) 1 d . . P A 2
H11D H 0.6632 0.0602 0.0913 0.051 Uiso 0.1407(19) 1 calc R U P A 2
H11E H 0.7552 0.0727 0.1818 0.051 Uiso 0.1407(19) 1 calc R U P A 2
H11F H 0.6474 0.1229 0.1336 0.051 Uiso 0.1407(19) 1 calc R U P A 2
C12B C 0.501(4) -0.0071(12) 0.1859(18) 0.043(5) Uiso 0.1407(19) 1 d . . P A 2
H12D H 0.4121 -0.0206 0.2180 0.064 Uiso 0.1407(19) 1 calc R U P A 2
H12E H 0.6078 -0.0213 0.2120 0.064 Uiso 0.1407(19) 1 calc R U P A 2
H12F H 0.4831 -0.0222 0.1289 0.064 Uiso 0.1407(19) 1 calc R U P A 2
C13B C 0.095(6) 0.424(2) 0.116(2) 0.036(9) Uiso 0.1407(19) 1 d . . P A 2
H13D H -0.0011 0.4001 0.0962 0.053 Uiso 0.1407(19) 1 calc R U P A 2
H13E H 0.0865 0.4622 0.0885 0.053 Uiso 0.1407(19) 1 calc R U P A 2
H13F H 0.0989 0.4291 0.1761 0.053 Uiso 0.1407(19) 1 calc R U P A 2
C14B C 0.301(3) 0.4047(11) -0.0266(15) 0.031(4) Uiso 0.1407(19) 1 d . . P A 2
H14D H 0.4156 0.4050 -0.0413 0.047 Uiso 0.1407(19) 1 calc R U P A 2
H14E H 0.2524 0.4435 -0.0362 0.047 Uiso 0.1407(19) 1 calc R U P A 2
H14F H 0.2366 0.3760 -0.0610 0.047 Uiso 0.1407(19) 1 calc R U P A 2
C15B C 0.484(2) 0.4199(8) 0.1499(11) 0.023(3) Uiso 0.1407(19) 1 d . . P A 2
C16B C 0.490(3) 0.4057(12) 0.2400(18) 0.025(5) Uiso 0.1407(19) 1 d . . P A 2
H16D H 0.3814 0.4129 0.2597 0.037 Uiso 0.1407(19) 1 calc R U P A 2
H16E H 0.5733 0.4303 0.2712 0.037 Uiso 0.1407(19) 1 calc R U P A 2
H16F H 0.5198 0.3645 0.2486 0.037 Uiso 0.1407(19) 1 calc R U P A 2
C17B C 0.650(3) 0.3998(11) 0.1190(15) 0.034(4) Uiso 0.1407(19) 1 d . . P A 2
H17D H 0.6729 0.3595 0.1371 0.051 Uiso 0.1407(19) 1 calc R U P A 2
H17E H 0.7391 0.4254 0.1423 0.051 Uiso 0.1407(19) 1 calc R U P A 2
H17F H 0.6413 0.4017 0.0581 0.051 Uiso 0.1407(19) 1 calc R U P A 2
C18B C 0.470(3) 0.4877(10) 0.1388(14) 0.031(4) Uiso 0.1407(19) 1 d . . P A 2
H18D H 0.4695 0.4976 0.0797 0.046 Uiso 0.1407(19) 1 calc R U P A 2
H18E H 0.5639 0.5067 0.1705 0.046 Uiso 0.1407(19) 1 calc R U P A 2
H18F H 0.3664 0.5013 0.1592 0.046 Uiso 0.1407(19) 1 calc R U P A 2
C19 C 0.5161(3) 0.22710(18) -0.02995(16) 0.0362(8) Uani 1 1 d . . . . .
H19 H 0.6102 0.2278 0.0099 0.043 Uiso 1 1 calc R U . . .
C20 C 0.4378(5) 0.27489(15) -0.0675(2) 0.0427(9) Uani 1 1 d . . . . .
H20 H 0.4681 0.3145 -0.0573 0.051 Uiso 1 1 calc R U . . .
C21 C 0.3087(4) 0.2560(2) -0.12218(19) 0.0494(11) Uani 1 1 d . . . . .
H21 H 0.2350 0.2801 -0.1563 0.059 Uiso 1 1 calc R U . . .
C22 C 0.3048(4) 0.1959(2) -0.1187(2) 0.0540(13) Uani 1 1 d . . . . .
H22 H 0.2282 0.1714 -0.1505 0.065 Uiso 1 1 calc R U . . .
C23 C 0.4317(5) 0.17730(14) -0.0611(2) 0.0426(9) Uani 1 1 d . . . . .
H23 H 0.4567 0.1380 -0.0456 0.051 Uiso 1 1 calc R U . . .
C24 C -0.0464(3) 0.2356(2) -0.07794(19) 0.0409(9) Uani 1 1 d . . . . .
H24 H -0.0409 0.2408 -0.1360 0.049 Uiso 1 1 calc R U . . .
C25 C -0.0460(4) 0.18260(17) -0.0370(3) 0.0535(12) Uani 1 1 d . . . . .
H25 H -0.0379 0.1451 -0.0615 0.064 Uiso 1 1 calc R U . . .
C26 C -0.0596(3) 0.1942(2) 0.0468(3) 0.0560(13) Uani 1 1 d . . . . .
H26 H -0.0631 0.1659 0.0896 0.067 Uiso 1 1 calc R U . . .
C27 C -0.0672(3) 0.2538(2) 0.0566(2) 0.0451(10) Uani 1 1 d . . . . .
H27 H -0.0780 0.2739 0.1074 0.054 Uiso 1 1 calc R U . . .
C28 C -0.0561(3) 0.27961(15) -0.0206(2) 0.0364(7) Uani 1 1 d . . . . .
H28 H -0.0554 0.3203 -0.0318 0.044 Uiso 1 1 calc R U . . .

loop_
_atom_site_aniso_label
_atom_site_aniso_U_11
_atom_site_aniso_U_22
_atom_site_aniso_U_33
_atom_site_aniso_U_23
_atom_site_aniso_U_13
_atom_site_aniso_U_12
Hf1 0.00936(3) 0.02205(4) 0.01247(3) -0.00043(3) 0.00339(2) -0.00027(3)
Ge1 0.01506(10) 0.03367(14) 0.01439(9) -0.00065(9) 0.00102(7) -0.00017(9)
Si1 0.0170(3) 0.0225(4) 0.0207(3) 0.0019(3) 0.0040(3) -0.0009(3)
Si2 0.0155(3) 0.0196(3) 0.0203(3) 0.0002(3) 0.0006(2) 0.0020(2)
C1 0.0200(9) 0.0232(10) 0.0143(8) 0.0012(7) 0.0061(7) 0.0013(8)
C2 0.0152(8) 0.0277(11) 0.0125(8) 0.0002(7) 0.0042(6) 0.0007(7)
C3 0.0148(8) 0.0274(10) 0.0124(7) -0.0014(7) 0.0036(6) 0.0008(8)
C4 0.0181(9) 0.0240(10) 0.0146(8) -0.0009(7) 0.0049(7) -0.0009(7)
C5 0.0250(11) 0.0325(13) 0.0185(9) 0.0011(9) 0.0118(8) -0.0031(9)
C6 0.0231(10) 0.0321(12) 0.0170(9) -0.0039(9) 0.0077(8) 0.0037(9)
C7 0.036(2) 0.038(2) 0.0258(15) 0.0074(14) -0.0033(14) 0.0037(17)
C8 0.0217(13) 0.0306(16) 0.047(2) 0.0033(15) 0.0129(14) 0.0020(12)
C9 0.0260(13) 0.0224(13) 0.0272(13) 0.0010(10) 0.0057(10) -0.0034(10)
C10 0.0260(16) 0.0300(19) 0.042(2) -0.0035(17) 0.0083(14) -0.0064(14)
C11 0.048(2) 0.0282(17) 0.0300(17) -0.0041(13) 0.0034(15) -0.0080(17)
C12 0.0389(18) 0.0229(14) 0.044(2) 0.0052(13) 0.0134(15) 0.0004(13)
C13 0.041(2) 0.031(2) 0.0274(17) -0.0049(14) -0.0094(16) -0.0032(17)
C14 0.0219(13) 0.0301(16) 0.054(2) 0.0035(15) 0.0133(14) -0.0003(12)
C15 0.0240(12) 0.0206(12) 0.0245(12) 0.0007(10) -0.0003(10) 0.0048(10)
C16 0.0234(18) 0.033(2) 0.044(3) 0.005(2) 0.004(2) 0.0094(13)
C17 0.045(2) 0.0287(16) 0.0242(14) 0.0026(12) -0.0060(13) 0.0074(15)
C18 0.0409(18) 0.0201(13) 0.0338(16) -0.0007(11) 0.0033(13) 0.0020(12)
C19 0.0112(8) 0.083(3) 0.0153(9) -0.0040(12) 0.0051(7) -0.0012(12)
C20 0.058(2) 0.0326(15) 0.0444(18) -0.0043(13) 0.0407(17) -0.0102(14)
C21 0.0352(16) 0.096(3) 0.0195(12) 0.0255(16) 0.0141(11) 0.0297(19)
C22 0.0264(13) 0.106(4) 0.0327(15) -0.043(2) 0.0170(12) -0.0282(18)
C23 0.055(2) 0.0296(14) 0.0505(19) 0.0078(13) 0.0438(17) 0.0117(13)
C24 0.0114(9) 0.087(3) 0.0229(11) 0.0004(14) -0.0024(8) -0.0007(13)
C25 0.0136(11) 0.0428(19) 0.102(4) -0.031(2) -0.0048(15) -0.0020(11)
C26 0.0114(10) 0.080(3) 0.075(3) 0.054(2) 0.0002(13) -0.0054(14)
C27 0.0127(10) 0.096(3) 0.0268(13) -0.0172(16) 0.0006(9) 0.0110(14)
C28 0.0156(10) 0.0335(15) 0.058(2) 0.0057(14) -0.0059(11) 0.0000(10)

loop_
_atom_type_symbol
_atom_type_description
_atom_type_scat_dispersion_real
_atom_type_scat_dispersion_imag
_atom_type_scat_source
C C 0.0033 0.0016 'International Tables Vol C Tables 4.2.6.8 and 6.1.1.4'
H H 0.0000 0.0000 'International Tables Vol C Tables 4.2.6.8 and 6.1.1.4'
Si Si 0.0817 0.0704 'International Tables Vol C Tables 4.2.6.8 and 6.1.1.4'
Ge Ge 0.1547 1.8001 'International Tables Vol C Tables 4.2.6.8 and 6.1.1.4'
Hf Hf -0.5830 6.1852 'International Tables Vol C Tables 4.2.6.8 and 6.1.1.4'

loop_
_geom_angle_atom_site_label_1
_geom_angle_atom_site_label_2
_geom_angle_atom_site_label_3
_geom_angle
C4 Hf1 C1 79.50(9)
C4 Hf1 C21 110.91(14)
C1 Hf1 C21 137.83(10)
C4 Hf1 C22 136.75(10)
C1 Hf1 C22 114.18(14)
C21 Hf1 C22 31.95(16)
C4 Hf1 C20 84.43(10)
C1 Hf1 C20 117.75(12)
C21 Hf1 C20 31.72(14)
C22 Hf1 C20 52.53(12)
C4 Hf1 C23 119.84(12)
C1 Hf1 C23 85.86(10)
C21 Hf1 C23 52.98(12)
C22 Hf1 C23 32.04(14)
C20 Hf1 C23 52.62(11)
C4 Hf1 C26 110.46(14)
C1 Hf1 C26 84.94(10)
C21 Hf1 C26 124.47(14)
C22 Hf1 C26 111.48(15)
C20 Hf1 C26 155.46(14)
C23 Hf1 C26 125.96(16)
C4 Hf1 C25 138.59(11)
C1 Hf1 C25 103.60(14)
C21 Hf1 C25 94.41(16)
C22 Hf1 C25 80.44(13)
C20 Hf1 C25 126.11(16)
C23 Hf1 C25 101.53(14)
C26 Hf1 C25 31.69(15)
C4 Hf1 C19 89.21(9)
C1 Hf1 C19 88.34(9)
C21 Hf1 C19 52.51(10)
C22 Hf1 C19 52.64(9)
C20 Hf1 C19 31.45(12)
C23 Hf1 C19 31.93(12)
C26 Hf1 C19 157.56(16)
C25 Hf1 C19 131.79(12)
C4 Hf1 C27 86.70(10)
C1 Hf1 C27 100.36(11)
C21 Hf1 C27 120.45(11)
C22 Hf1 C27 126.81(11)
C20 Hf1 C27 138.33(14)
C23 Hf1 C27 153.45(13)
C26 Hf1 C27 31.24(15)
C25 Hf1 C27 51.94(12)
C19 Hf1 C27 169.54(14)
C4 Hf1 C28 94.90(10)
C1 Hf1 C28 131.69(10)
C21 Hf1 C28 89.25(11)
C22 Hf1 C28 102.57(14)
C20 Hf1 C28 109.22(13)
C23 Hf1 C28 134.58(14)
C26 Hf1 C28 51.90(11)
C25 Hf1 C28 51.84(11)
C19 Hf1 C28 139.86(11)
C27 Hf1 C28 31.41(12)
C4 Hf1 C24 125.41(11)
C1 Hf1 C24 134.06(11)
C21 Hf1 C24 74.31(11)
C22 Hf1 C24 75.74(11)
C20 Hf1 C24 103.82(13)
C23 Hf1 C24 106.30(13)
C26 Hf1 C24 51.71(11)
C25 Hf1 C24 31.20(14)
C19 Hf1 C24 125.14(9)
C27 Hf1 C24 51.46(10)
C28 Hf1 C24 30.99(12)
C1 Ge1 C4 85.78(9)
C1 Ge1 C3 69.87(9)
C4 Ge1 C3 39.49(8)
C1 Ge1 C2 39.32(8)
C4 Ge1 C2 69.82(9)
C3 Ge1 C2 36.66(9)
C1 Ge1 Hf1 47.40(6)
C4 Ge1 Hf1 47.36(6)
C3 Ge1 Hf1 60.82(5)
C2 Ge1 Hf1 60.65(5)
C1 Si1 C8 110.50(14)
C1 Si1 C7 112.28(16)
C8 Si1 C7 103.5(2)
C1 Si1 C9 113.38(13)
C8 Si1 C9 107.98(16)
C7 Si1 C9 108.61(17)
C4 Si2 C14 111.58(14)
C4 Si2 C13 112.01(17)
C14 Si2 C13 103.0(2)
C4 Si2 C15 112.52(12)
C14 Si2 C15 108.18(16)
C13 Si2 C15 109.10(18)
C9B Si1B C8B 107.8(11)
C9B Si1B C7B 109.1(11)
C8B Si1B C7B 100.4(12)
C9B Si1B C1 108.3(7)
C8B Si1B C1 114.7(9)
C7B Si1B C1 116.0(8)
C15B Si2B C14B 109.1(10)
C15B Si2B C13B 108.8(15)
C14B Si2B C13B 101.1(14)
C15B Si2B C4 107.1(6)
C14B Si2B C4 114.3(8)
C13B Si2B C4 116.2(14)
C2 C1 Si1 121.25(16)
C2 C1 Si1B 121.1(2)
C2 C1 Ge1 77.88(14)
Si1 C1 Ge1 108.63(12)
Si1B C1 Ge1 137.4(2)
C2 C1 Hf1 93.79(15)
Si1 C1 Hf1 142.95(12)
Si1B C1 Hf1 123.54(19)
Ge1 C1 Hf1 88.87(9)
C3 C2 C1 118.15(19)
C3 C2 C5 118.1(2)
C1 C2 C5 123.8(2)
C3 C2 Ge1 71.53(12)
C1 C2 Ge1 62.80(12)
C5 C2 Ge1 139.69(17)
C3 C2 Hf1 75.06(12)
C1 C2 Hf1 53.62(11)
C5 C2 Hf1 146.21(17)
Ge1 C2 Hf1 72.80(6)
C2 C3 C4 117.89(19)
C2 C3 C6 118.2(2)
C4 C3 C6 123.9(2)
C2 C3 Ge1 71.80(12)
C4 C3 Ge1 62.88(12)
C6 C3 Ge1 138.99(16)
C2 C3 Hf1 74.63(12)
C4 C3 Hf1 53.39(11)
C6 C3 Hf1 146.97(16)
Ge1 C3 Hf1 72.74(6)
C3 C4 Si2 121.50(17)
C3 C4 Si2B 121.3(2)
C3 C4 Ge1 77.62(13)
Si2 C4 Ge1 109.49(11)
Si2B C4 Ge1 137.35(19)
C3 C4 Hf1 93.99(15)
Si2 C4 Hf1 142.27(12)
Si2B C4 Hf1 123.46(19)
Ge1 C4 Hf1 88.91(9)
C2 C5 H5A 109.5
C2 C5 H5B 109.5
H5A C5 H5B 109.5
C2 C5 H5C 109.5
H5A C5 H5C 109.5
H5B C5 H5C 109.5
C3 C6 H6A 109.5
C3 C6 H6B 109.5
H6A C6 H6B 109.5
C3 C6 H6C 109.5
H6A C6 H6C 109.5
H6B C6 H6C 109.5
Si1 C7 H7A 109.5
Si1 C7 H7B 109.5
H7A C7 H7B 109.5
Si1 C7 H7C 109.5
H7A C7 H7C 109.5
H7B C7 H7C 109.5
Si1 C8 H8A 109.5
Si1 C8 H8B 109.5
H8A C8 H8B 109.5
Si1 C8 H8C 109.5
H8A C8 H8C 109.5
H8B C8 H8C 109.5
C11 C9 C10 108.3(3)
C11 C9 C12 108.3(3)
C10 C9 C12 108.2(3)
C11 C9 Si1 110.7(2)
C10 C9 Si1 111.9(3)
C12 C9 Si1 109.4(2)
C9 C10 H10A 109.5
C9 C10 H10B 109.5
H10A C10 H10B 109.5
C9 C10 H10C 109.5
H10A C10 H10C 109.5
H10B C10 H10C 109.5
C9 C11 H11A 109.5
C9 C11 H11B 109.5
H11A C11 H11B 109.5
C9 C11 H11C 109.5
H11A C11 H11C 109.5
H11B C11 H11C 109.5
C9 C12 H12A 109.5
C9 C12 H12B 109.5
H12A C12 H12B 109.5
C9 C12 H12C 109.5
H12A C12 H12C 109.5
H12B C12 H12C 109.5
Si2 C13 H13A 109.5
Si2 C13 H13B 109.5
H13A C13 H13B 109.5
Si2 C13 H13C 109.5
H13A C13 H13C 109.5
H13B C13 H13C 109.5
Si2 C14 H14A 109.5
Si2 C14 H14B 109.5
H14A C14 H14B 109.5
Si2 C14 H14C 109.5
H14A C14 H14C 109.5
H14B C14 H14C 109.5
C16 C15 C17 108.4(4)
C16 C15 C18 108.3(3)
C17 C15 C18 108.9(3)
C16 C15 Si2 111.5(3)
C17 C15 Si2 110.3(2)
C18 C15 Si2 109.4(2)
C15 C16 H16A 109.5
C15 C16 H16B 109.5
H16A C16 H16B 109.5
C15 C16 H16C 109.5
H16A C16 H16C 109.5
H16B C16 H16C 109.5
C15 C17 H17A 109.5
C15 C17 H17B 109.5
H17A C17 H17B 109.5
C15 C17 H17C 109.5
H17A C17 H17C 109.5
H17B C17 H17C 109.5
C15 C18 H18A 109.5
C15 C18 H18B 109.5
H18A C18 H18B 109.5
C15 C18 H18C 109.5
H18A C18 H18C 109.5
H18B C18 H18C 109.5
Si1B C7B H7BA 109.5
Si1B C7B H7BB 109.5
H7BA C7B H7BB 109.5
Si1B C7B H7BC 109.5
H7BA C7B H7BC 109.5
H7BB C7B H7BC 109.5
Si1B C8B H8BA 109.5
Si1B C8B H8BB 109.5
H8BA C8B H8BB 109.5
Si1B C8B H8BC 109.5
H8BA C8B H8BC 109.5
H8BB C8B H8BC 109.5
C11B C9B C12B 109(2)
C11B C9B C10B 108.9(19)
C12B C9B C10B 108(2)
C11B C9B Si1B 110.0(16)
C12B C9B Si1B 111.0(17)
C10B C9B Si1B 110.0(16)
C9B C10B H10D 109.5
C9B C10B H10E 109.5
H10D C10B H10E 109.5
C9B C10B H10F 109.5
H10D C10B H10F 109.5
H10E C10B H10F 109.5
C9B C11B H11D 109.5
C9B C11B H11E 109.5
H11D C11B H11E 109.5
C9B C11B H11F 109.5
H11D C11B H11F 109.5
H11E C11B H11F 109.5
C9B C12B H12D 109.5
C9B C12B H12E 109.5
H12D C12B H12E 109.5
C9B C12B H12F 109.5
H12D C12B H12F 109.5
H12E C12B H12F 109.5
Si2B C13B H13D 109.5
Si2B C13B H13E 109.5
H13D C13B H13E 109.5
Si2B C13B H13F 109.5
H13D C13B H13F 109.5
H13E C13B H13F 109.5
Si2B C14B H14D 109.5
Si2B C14B H14E 109.5
H14D C14B H14E 109.5
Si2B C14B H14F 109.5
H14D C14B H14F 109.5
H14E C14B H14F 109.5
C16B C15B C17B 107.6(18)
C16B C15B C18B 109.0(18)
C17B C15B C18B 108.4(17)
C16B C15B Si2B 111.8(14)
C17B C15B Si2B 111.6(14)
C18B C15B Si2B 108.4(13)
C15B C16B H16D 109.5
C15B C16B H16E 109.5
H16D C16B H16E 109.5
C15B C16B H16F 109.5
H16D C16B H16F 109.5
H16E C16B H16F 109.5
C15B C17B H17D 109.5
C15B C17B H17E 109.5
H17D C17B H17E 109.5
C15B C17B H17F 109.5
H17D C17B H17F 109.5
H17E C17B H17F 109.5
C15B C18B H18D 109.5
C15B C18B H18E 109.5
H18D C18B H18E 109.5
C15B C18B H18F 109.5
H18D C18B H18F 109.5
H18E C18B H18F 109.5
C20 C19 C23 107.5(3)
C20 C19 Hf1 73.01(16)
C23 C19 Hf1 72.88(15)
C20 C19 H19 126.2
C23 C19 H19 126.2
Hf1 C19 H19 119.7
C21 C20 C19 108.9(3)
C21 C20 Hf1 73.19(18)
C19 C20 Hf1 75.54(16)
C21 C20 H20 125.6
C19 C20 H20 125.6
Hf1 C20 H20 117.6
C20 C21 C22 108.0(3)
C20 C21 Hf1 75.09(17)
C22 C21 Hf1 74.10(18)
C20 C21 H21 126.0
C22 C21 H21 126.0
Hf1 C21 H21 116.9
C21 C22 C23 108.4(3)
C21 C22 Hf1 73.95(17)
C23 C22 Hf1 74.93(17)
C21 C22 H22 125.8
C23 C22 H22 125.8
Hf1 C22 H22 117.3
C22 C23 C19 107.2(3)
C22 C23 Hf1 73.03(17)
C19 C23 Hf1 75.19(16)
C22 C23 H23 126.4
C19 C23 H23 126.4
Hf1 C23 H23 117.5
C28 C24 C25 108.6(3)
C28 C24 Hf1 73.98(16)
C25 C24 Hf1 73.30(17)
C28 C24 H24 125.7
C25 C24 H24 125.7
Hf1 C24 H24 118.9
C24 C25 C26 107.4(3)
C24 C25 Hf1 75.50(18)
C26 C25 Hf1 73.82(18)
C24 C25 H25 126.3
C26 C25 H25 126.3
Hf1 C25 H25 116.6
C27 C26 C25 108.1(3)
C27 C26 Hf1 75.15(18)
C25 C26 Hf1 74.48(18)
C27 C26 H26 126.0
C25 C26 H26 126.0
Hf1 C26 H26 116.5
C26 C27 C28 108.0(3)
C26 C27 Hf1 73.61(17)
C28 C27 Hf1 74.43(17)
C26 C27 H27 126.0
C28 C27 H27 126.0
Hf1 C27 H27 117.9
C24 C28 C27 107.8(3)
C24 C28 Hf1 75.04(17)
C27 C28 Hf1 74.16(17)
C24 C28 H28 126.1
C27 C28 H28 126.1
Hf1 C28 H28 116.8

loop_
_geom_bond_atom_site_label_1
_geom_bond_atom_site_label_2
_geom_bond_distance
Hf1 C4 2.210(2)
Hf1 C1 2.212(2)
Hf1 C21 2.500(3)
Hf1 C22 2.502(3)
Hf1 C20 2.523(3)
Hf1 C23 2.526(3)
Hf1 C26 2.546(3)
Hf1 C25 2.554(3)
Hf1 C19 2.555(2)
Hf1 C27 2.565(3)
Hf1 C28 2.569(3)
Hf1 C24 2.582(3)
Ge1 C1 2.077(2)
Ge1 C4 2.077(2)
Ge1 C3 2.280(2)
Ge1 C2 2.283(2)
Si1 C1 1.867(3)
Si1 C8 1.884(3)
Si1 C7 1.892(4)
Si1 C9 1.906(3)
Si2 C4 1.863(3)
Si2 C14 1.886(3)
Si2 C13 1.895(4)
Si2 C15 1.910(3)
Si1B C9B 1.90(2)
Si1B C8B 1.93(3)
Si1B C7B 1.94(3)
Si1B C1 1.968(6)
Si2B C15B 1.900(19)
Si2B C14B 1.91(2)
Si2B C13B 1.98(5)
Si2B C4 2.010(6)
C1 C2 1.480(3)
C2 C3 1.435(4)
C2 C5 1.512(3)
C3 C4 1.484(3)
C3 C6 1.517(3)
C5 H5A 0.9800
C5 H5B 0.9800
C5 H5C 0.9800
C6 H6A 0.9800
C6 H6B 0.9800
C6 H6C 0.9800
C7 H7A 0.9800
C7 H7B 0.9800
C7 H7C 0.9800
C8 H8A 0.9800
C8 H8B 0.9800
C8 H8C 0.9800
C9 C11 1.530(5)
C9 C10 1.530(5)
C9 C12 1.539(5)
C10 H10A 0.9800
C10 H10B 0.9800
C10 H10C 0.9800
C11 H11A 0.9800
C11 H11B 0.9800
C11 H11C 0.9800
C12 H12A 0.9800
C12 H12B 0.9800
C12 H12C 0.9800
C13 H13A 0.9800
C13 H13B 0.9800
C13 H13C 0.9800
C14 H14A 0.9800
C14 H14B 0.9800
C14 H14C 0.9800
C15 C16 1.523(6)
C15 C17 1.534(5)
C15 C18 1.538(5)
C16 H16A 0.9800
C16 H16B 0.9800
C16 H16C 0.9800
C17 H17A 0.9800
C17 H17B 0.9800
C17 H17C 0.9800
C18 H18A 0.9800
C18 H18B 0.9800
C18 H18C 0.9800
C7B H7BA 0.9800
C7B H7BB 0.9800
C7B H7BC 0.9800
C8B H8BA 0.9800
C8B H8BB 0.9800
C8B H8BC 0.9800
C9B C11B 1.53(3)
C9B C12B 1.53(4)
C9B C10B 1.56(3)
C10B H10D 0.9800
C10B H10E 0.9800
C10B H10F 0.9800
C11B H11D 0.9800
C11B H11E 0.9800
C11B H11F 0.9800
C12B H12D 0.9800
C12B H12E 0.9800
C12B H12F 0.9800
C13B H13D 0.9800
C13B H13E 0.9800
C13B H13F 0.9800
C14B H14D 0.9800
C14B H14E 0.9800
C14B H14F 0.9800
C15B C16B 1.49(3)
C15B C17B 1.55(3)
C15B C18B 1.57(3)
C16B H16D 0.9800
C16B H16E 0.9800
C16B H16F 0.9800
C17B H17D 0.9800
C17B H17E 0.9800
C17B H17F 0.9800
C18B H18D 0.9800
C18B H18E 0.9800
C18B H18F 0.9800
C19 C20 1.377(5)
C19 C23 1.398(5)
C19 H19 0.9500
C20 C21 1.373(6)
C20 H20 0.9500
C21 C22 1.377(7)
C21 H21 0.9500
C22 C23 1.388(6)
C22 H22 0.9500
C23 H23 0.9500
C24 C28 1.376(5)
C24 C25 1.382(6)
C24 H24 0.9500
C25 C26 1.393(7)
C25 H25 0.9500
C26 C27 1.376(7)
C26 H26 0.9500
C27 C28 1.390(5)
C27 H27 0.9500
C28 H28 0.9500

loop_
_geom_torsion_atom_site_label_1
_geom_torsion_atom_site_label_2
_geom_torsion_atom_site_label_3
_geom_torsion_atom_site_label_4
_geom_torsion
C8 Si1 C1 C2 -139.5(2)
C7 Si1 C1 C2 -24.4(3)
C9 Si1 C1 C2 99.2(2)
C8 Si1 C1 Ge1 -52.58(18)
C7 Si1 C1 Ge1 62.47(18)
C9 Si1 C1 Ge1 -173.96(12)
C8 Si1 C1 Hf1 61.8(3)
C7 Si1 C1 Hf1 176.8(2)
C9 Si1 C1 Hf1 -59.6(2)
Si1 C1 C2 C3 151.85(18)
Si1B C1 C2 C3 -174.1(2)
Ge1 C1 C2 C3 47.25(19)
Hf1 C1 C2 C3 -40.8(2)
Si1 C1 C2 C5 -28.9(3)
Si1B C1 C2 C5 5.1(4)
Ge1 C1 C2 C5 -133.5(2)
Hf1 C1 C2 C5 138.5(2)
Si1 C1 C2 Ge1 104.59(17)
Si1B C1 C2 Ge1 138.6(3)
Hf1 C1 C2 Ge1 -88.02(8)
Si1 C1 C2 Hf1 -167.4(2)
Si1B C1 C2 Hf1 -133.4(3)
Ge1 C1 C2 Hf1 88.02(8)
C1 C2 C3 C4 0.7(3)
C5 C2 C3 C4 -178.7(2)
Ge1 C2 C3 C4 44.20(17)
Hf1 C2 C3 C4 -32.29(17)
C1 C2 C3 C6 -180.0(2)
C5 C2 C3 C6 0.7(3)
Ge1 C2 C3 C6 -136.5(2)
Hf1 C2 C3 C6 147.0(2)
C1 C2 C3 Ge1 -43.52(18)
C5 C2 C3 Ge1 137.1(2)
Hf1 C2 C3 Ge1 -76.49(4)
C1 C2 C3 Hf1 32.97(18)
C5 C2 C3 Hf1 -146.4(2)
Ge1 C2 C3 Hf1 76.49(4)
C2 C3 C4 Si2 -153.52(18)
C6 C3 C4 Si2 27.2(3)
Ge1 C3 C4 Si2 -105.44(17)
Hf1 C3 C4 Si2 166.6(2)
C2 C3 C4 Si2B 173.5(2)
C6 C3 C4 Si2B -5.8(4)
Ge1 C3 C4 Si2B -138.4(2)
Hf1 C3 C4 Si2B 133.6(3)
C2 C3 C4 Ge1 -48.08(19)
C6 C3 C4 Ge1 132.6(2)
Hf1 C3 C4 Ge1 -88.00(9)
C2 C3 C4 Hf1 39.9(2)
C6 C3 C4 Hf1 -139.4(2)
Ge1 C3 C4 Hf1 88.00(9)
C14 Si2 C4 C3 140.4(2)
C13 Si2 C4 C3 25.6(3)
C15 Si2 C4 C3 -97.7(2)
C14 Si2 C4 Ge1 53.30(18)
C13 Si2 C4 Ge1 -61.5(2)
C15 Si2 C4 Ge1 175.12(12)
C14 Si2 C4 Hf1 -61.8(3)
C13 Si2 C4 Hf1 -176.7(2)
C15 Si2 C4 Hf1 60.0(2)
C23 C19 C20 C21 -1.0(3)
Hf1 C19 C20 C21 -66.2(2)
C23 C19 C20 Hf1 65.21(18)
C19 C20 C21 C22 0.3(3)
Hf1 C20 C21 C22 -67.4(2)
C19 C20 C21 Hf1 67.7(2)
C20 C21 C22 C23 0.4(3)
Hf1 C21 C22 C23 -67.6(2)
C20 C21 C22 Hf1 68.1(2)
C21 C22 C23 C19 -1.0(3)
Hf1 C22 C23 C19 -68.00(19)
C21 C22 C23 Hf1 67.0(2)
C20 C19 C23 C22 1.2(3)
Hf1 C19 C23 C22 66.53(19)
C20 C19 C23 Hf1 -65.30(19)
C28 C24 C25 C26 1.4(3)
Hf1 C24 C25 C26 67.5(2)
C28 C24 C25 Hf1 -66.1(2)
C24 C25 C26 C27 -0.4(3)
Hf1 C25 C26 C27 68.2(2)
C24 C25 C26 Hf1 -68.6(2)
C25 C26 C27 C28 -0.8(3)
Hf1 C26 C27 C28 67.0(2)
C25 C26 C27 Hf1 -67.8(2)
C25 C24 C28 C27 -1.9(3)
Hf1 C24 C28 C27 -67.5(2)
C25 C24 C28 Hf1 65.7(2)
C26 C27 C28 C24 1.6(3)
Hf1 C27 C28 C24 68.1(2)
C26 C27 C28 Hf1 -66.5(2)
